data_7131880
loop_
_publ_author_name
'Lysenko, Viacheslav'
'Nazarenko, Kostiantyn'
'Shishkina, Svitlana'
'Kostyuk, Aleksandr'

_publ_section_title
;
 Reductive cleavage of annulated
 5,6-dihydro-2<i>H</i>-1,2,4-thiadiazine-1,1-dioxides: medium sized ring
 azasultams.
;
_journal_name_full 'Chemical communications (Cambridge, England)'
_journal_paper_doi 10.1039/d3cc02849f
_journal_year 2023
_chemical_formula_moiety 'C7 H14 N2 O3 S'
_chemical_formula_sum 'C7 H14 N2 O3 S'
_chemical_formula_weight 206.26
_space_group_crystal_system monoclinic
_space_group_IT_number 14
_space_group_name_Hall '-P 2ybc'
_space_group_name_H-M_alt 'P 1 21/c 1'
_atom_sites_solution_hydrogens geom
_atom_sites_solution_primary dual
_audit_creation_date 2023-05-12
_audit_creation_method
;
Olex2 1.5
(compiled 2022.04.07 svn.rca3783a0 for OlexSys, GUI svn.r6498)
;
_audit_update_record
;
2023-06-01 deposited with the CCDC.	2023-07-06 downloaded from the CCDC.
;
_cell_angle_alpha 90
_cell_angle_beta 103.903(2)
_cell_angle_gamma 90
_cell_formula_units_Z 4
_cell_length_a 9.4126(2)
_cell_length_b 9.9316(3)
_cell_length_c 10.3407(3)
_cell_measurement_reflns_used 6889
_cell_measurement_temperature 273.15
_cell_measurement_theta_max 30.52
_cell_measurement_theta_min 2.23
_cell_volume 938.35(4)
_computing_molecular_graphics 'Olex2 1.5 (Dolomanov et al., 2009)'
_computing_publication_material 'Olex2 1.5 (Dolomanov et al., 2009)'
_computing_structure_refinement 'SHELXL 2016/6 (Sheldrick, 2015)'
_computing_structure_solution 'SHELXT 2014/5 (Sheldrick, 2014)'
_diffrn_ambient_temperature 273.15
_diffrn_measured_fraction_theta_full 1.000
_diffrn_measured_fraction_theta_max 1.000
_diffrn_measurement_device_type 'Bruker APEX-II CCD'
_diffrn_measurement_method '\f and \w scans'
_diffrn_radiation_type MoK\a
_diffrn_radiation_wavelength 0.71073
_diffrn_reflns_av_R_equivalents 0.0268
_diffrn_reflns_av_unetI/netI 0.0160
_diffrn_reflns_Laue_measured_fraction_full 1.000
_diffrn_reflns_Laue_measured_fraction_max 1.000
_diffrn_reflns_limit_h_max 11
_diffrn_reflns_limit_h_min -11
_diffrn_reflns_limit_k_max 11
_diffrn_reflns_limit_k_min -11
_diffrn_reflns_limit_l_max 12
_diffrn_reflns_limit_l_min -12
_diffrn_reflns_number 9961
_diffrn_reflns_point_group_measured_fraction_full 1.000
_diffrn_reflns_point_group_measured_fraction_max 1.000
_diffrn_reflns_theta_full 25.000
_diffrn_reflns_theta_max 25.000
_diffrn_reflns_theta_min 2.229
_diffrn_source_current 30.0
_diffrn_source_power 1.2
_diffrn_source_voltage 40.0
_diffrn_standards_number 0
_exptl_absorpt_coefficient_mu 0.323
_exptl_absorpt_correction_type none
_exptl_crystal_colour colourless
_exptl_crystal_colour_primary colourless
_exptl_crystal_density_diffrn 1.460
_exptl_crystal_description block
_exptl_crystal_F_000 440
_exptl_crystal_size_max 0.2
_exptl_crystal_size_mid 0.2
_exptl_crystal_size_min 0.09
_refine_diff_density_max 0.508
_refine_diff_density_min -0.606
_refine_diff_density_rms 0.049
_refine_ls_extinction_coef 0.036(3)
_refine_ls_extinction_expression Fc^*^=kFc[1+0.001xFc^2^\l^3^/sin(2\q)]^-1/4^
_refine_ls_extinction_method 'SHELXL-2016/6 (Sheldrick 2016)'
_refine_ls_goodness_of_fit_ref 1.070
_refine_ls_hydrogen_treatment constr
_refine_ls_matrix_type full
_refine_ls_number_parameters 120
_refine_ls_number_reflns 1647
_refine_ls_number_restraints 0
_refine_ls_restrained_S_all 1.070
_refine_ls_R_factor_all 0.0353
_refine_ls_R_factor_gt 0.0321
_refine_ls_shift/su_max 0.000
_refine_ls_shift/su_mean 0.000
_refine_ls_structure_factor_coef Fsqd
_refine_ls_weighting_details 'w=1/[\s^2^(Fo^2^)+(0.0404P)^2^+0.7852P] where P=(Fo^2^+2Fc^2^)/3'
_refine_ls_weighting_scheme calc
_refine_ls_wR_factor_gt 0.0844
_refine_ls_wR_factor_ref 0.0865
_reflns_Friedel_coverage 0.000
_reflns_number_gt 1507
_reflns_number_total 1647
_reflns_threshold_expression 'I > 2\s(I)'
_cod_data_source_file d3cc02849f2.cif
_cod_data_source_block 15
_cod_database_code 7131880
_shelx_shelxl_version_number 2016/6
_shelx_space_group_comment
;
The symmetry employed for this shelxl refinement is uniquely defined
by the following loop, which should always be used as a source of
symmetry information in preference to the above space-group names.
They are only intended as comments.
;
_shelx_estimated_absorpt_t_max 0.972
_shelx_estimated_absorpt_t_min 0.938
_olex2_refinement_description
;
1. Fixed Uiso
 At 1.2 times of:
  All C(H,H) groups, All N(H) groups
 At 1.5 times of:
  All C(H,H,H) groups
2.a Secondary CH2 refined with riding coordinates:
 C1(H1A,H1B), C2(H2A,H2B), C3(H3A,H3B), C5(H5A,H5B), C6(H6A,H6B)
2.b Aromatic/amide H refined with riding coordinates:
 N1(H1)
2.c Idealised Me refined as rotating group:
 C8(H8A,H8B,H8C)
;
_olex2_submission_special_instructions 'No special instructions were received'

loop_
_space_group_symop_operation_xyz
'x, y, z'
'-x, y+1/2, -z+1/2'
'-x, -y, -z'
'x, -y-1/2, z-1/2'

loop_
_atom_site_label
_atom_site_type_symbol
_atom_site_fract_x
_atom_site_fract_y
_atom_site_fract_z
_atom_site_U_iso_or_equiv
_atom_site_adp_type
_atom_site_occupancy
_atom_site_site_symmetry_order
_atom_site_calc_flag
_atom_site_refinement_flags_posn
_atom_site_refinement_flags_adp
_atom_site_refinement_flags_occupancy
_atom_site_disorder_assembly
_atom_site_disorder_group
S1 S 0.66715(5) 0.70585(5) 0.35265(4) 0.02045(19) Uani 1 1 d . . . . .
O1 O 0.97264(14) 0.30544(14) 0.35037(13) 0.0283(3) Uani 1 1 d . . . . .
O2 O 0.51985(14) 0.67160(16) 0.35551(14) 0.0335(4) Uani 1 1 d . . . . .
O3 O 0.71177(18) 0.84428(14) 0.37116(14) 0.0346(4) Uani 1 1 d . . . . .
N1 N 0.77763(16) 0.61401(15) 0.46048(14) 0.0198(4) Uani 1 1 d . . . . .
H1 H 0.872323 0.621804 0.467586 0.024 Uiso 1 1 calc R U . . .
N2 N 0.81210(16) 0.43388(15) 0.20753(15) 0.0204(4) Uani 1 1 d . . . . .
C1 C 0.7262(2) 0.51736(19) 0.54777(18) 0.0240(4) Uani 1 1 d . . . . .
H1A H 0.617905 0.515915 0.523805 0.029 Uiso 1 1 calc R U . . .
H1B H 0.758575 0.548386 0.641222 0.029 Uiso 1 1 calc R U . . .
C2 C 0.7825(2) 0.37594(19) 0.53771(18) 0.0241(4) Uani 1 1 d . . . . .
H2A H 0.744019 0.316366 0.598137 0.029 Uiso 1 1 calc R U . . .
H2B H 0.890535 0.376285 0.568148 0.029 Uiso 1 1 calc R U . . .
C3 C 0.7387(2) 0.31824(19) 0.39607(19) 0.0255(4) Uani 1 1 d . . . . .
H3A H 0.731356 0.219015 0.400937 0.031 Uiso 1 1 calc R U . . .
H3B H 0.641175 0.353442 0.350355 0.031 Uiso 1 1 calc R U . . .
C4 C 0.84825(19) 0.35446(18) 0.31566(17) 0.0207(4) Uani 1 1 d . . . . .
C5 C 0.67555(19) 0.50840(19) 0.16190(18) 0.0226(4) Uani 1 1 d . . . . .
H5A H 0.600845 0.470025 0.204302 0.027 Uiso 1 1 calc R U . . .
H5B H 0.640121 0.496870 0.064358 0.027 Uiso 1 1 calc R U . . .
C6 C 0.6920(2) 0.65879(18) 0.19398(17) 0.0214(4) Uani 1 1 d . . . . .
H6A H 0.620230 0.708672 0.124927 0.026 Uiso 1 1 calc R U . . .
H6B H 0.790970 0.687551 0.188062 0.026 Uiso 1 1 calc R U . . .
C8 C 0.9245(2) 0.4618(2) 0.1344(2) 0.0275(4) Uani 1 1 d . . . . .
H8A H 0.991878 0.530621 0.181946 0.041 Uiso 1 1 calc R U . . .
H8B H 0.877759 0.494368 0.044866 0.041 Uiso 1 1 calc R U . . .
H8C H 0.979095 0.379110 0.127691 0.041 Uiso 1 1 calc R U . . .

loop_
_atom_site_aniso_label
_atom_site_aniso_U_11
_atom_site_aniso_U_22
_atom_site_aniso_U_33
_atom_site_aniso_U_23
_atom_site_aniso_U_13
_atom_site_aniso_U_12
S1 0.0233(3) 0.0206(3) 0.0188(3) 0.00301(17) 0.00786(18) 0.00470(17)
O1 0.0249(7) 0.0284(8) 0.0279(7) -0.0026(6) -0.0009(6) 0.0054(6)
O2 0.0205(7) 0.0510(10) 0.0307(8) 0.0121(7) 0.0096(6) 0.0092(6)
O3 0.0588(10) 0.0194(7) 0.0282(8) -0.0001(6) 0.0152(7) 0.0026(7)
N1 0.0172(7) 0.0236(8) 0.0190(8) 0.0036(6) 0.0052(6) 0.0002(6)
N2 0.0215(8) 0.0187(8) 0.0209(8) -0.0012(6) 0.0052(6) 0.0000(6)
C1 0.0255(10) 0.0270(10) 0.0216(9) 0.0076(8) 0.0099(7) 0.0029(8)
C2 0.0251(10) 0.0260(10) 0.0211(9) 0.0081(8) 0.0053(7) 0.0019(8)
C3 0.0260(10) 0.0212(10) 0.0268(10) 0.0034(8) 0.0017(8) -0.0061(8)
C4 0.0236(9) 0.0159(9) 0.0201(9) -0.0057(7) 0.0006(7) -0.0027(7)
C5 0.0226(9) 0.0233(10) 0.0195(9) -0.0008(8) 0.0001(7) -0.0003(7)
C6 0.0259(9) 0.0217(10) 0.0172(9) 0.0042(7) 0.0061(7) 0.0032(7)
C8 0.0294(10) 0.0284(11) 0.0273(10) -0.0006(8) 0.0119(8) 0.0008(8)

loop_
_atom_type_symbol
_atom_type_description
_atom_type_scat_dispersion_real
_atom_type_scat_dispersion_imag
_atom_type_scat_source
C C 0.0033 0.0016 'International Tables Vol C Tables 4.2.6.8 and 6.1.1.4'
H H 0.0000 0.0000 'International Tables Vol C Tables 4.2.6.8 and 6.1.1.4'
N N 0.0061 0.0033 'International Tables Vol C Tables 4.2.6.8 and 6.1.1.4'
O O 0.0106 0.0060 'International Tables Vol C Tables 4.2.6.8 and 6.1.1.4'
S S 0.1246 0.1234 'International Tables Vol C Tables 4.2.6.8 and 6.1.1.4'

loop_
_geom_angle_atom_site_label_1
_geom_angle_atom_site_label_2
_geom_angle_atom_site_label_3
_geom_angle
_geom_angle_site_symmetry_1
_geom_angle_site_symmetry_3
_geom_angle_publ_flag
O2 S1 O3 118.49(9) . . ?
O2 S1 N1 108.52(8) . . ?
O2 S1 C6 107.42(9) . . ?
O3 S1 N1 109.26(9) . . ?
O3 S1 C6 106.01(9) . . ?
N1 S1 C6 106.50(8) . . ?
S1 N1 H1 118.7 . . ?
C1 N1 S1 122.62(12) . . ?
C1 N1 H1 118.7 . . ?
C4 N2 C5 126.44(15) . . ?
C4 N2 C8 118.03(15) . . ?
C5 N2 C8 115.19(15) . . ?
N1 C1 H1A 109.0 . . ?
N1 C1 H1B 109.0 . . ?
N1 C1 C2 112.96(15) . . ?
H1A C1 H1B 107.8 . . ?
C2 C1 H1A 109.0 . . ?
C2 C1 H1B 109.0 . . ?
C1 C2 H2A 108.9 . . ?
C1 C2 H2B 108.9 . . ?
C1 C2 C3 113.22(15) . . ?
H2A C2 H2B 107.7 . . ?
C3 C2 H2A 108.9 . . ?
C3 C2 H2B 108.9 . . ?
C2 C3 H3A 109.2 . . ?
C2 C3 H3B 109.2 . . ?
H3A C3 H3B 107.9 . . ?
C4 C3 C2 111.92(15) . . ?
C4 C3 H3A 109.2 . . ?
C4 C3 H3B 109.2 . . ?
O1 C4 N2 120.30(17) . . ?
O1 C4 C3 117.91(17) . . ?
N2 C4 C3 121.76(16) . . ?
N2 C5 H5A 109.0 . . ?
N2 C5 H5B 109.0 . . ?
N2 C5 C6 112.92(14) . . ?
H5A C5 H5B 107.8 . . ?
C6 C5 H5A 109.0 . . ?
C6 C5 H5B 109.0 . . ?
S1 C6 H6A 108.4 . . ?
S1 C6 H6B 108.4 . . ?
C5 C6 S1 115.37(13) . . ?
C5 C6 H6A 108.4 . . ?
C5 C6 H6B 108.4 . . ?
H6A C6 H6B 107.5 . . ?
N2 C8 H8A 109.5 . . ?
N2 C8 H8B 109.5 . . ?
N2 C8 H8C 109.5 . . ?
H8A C8 H8B 109.5 . . ?
H8A C8 H8C 109.5 . . ?
H8B C8 H8C 109.5 . . ?

loop_
_geom_bond_atom_site_label_1
_geom_bond_atom_site_label_2
_geom_bond_distance
_geom_bond_site_symmetry_2
_geom_bond_publ_flag
S1 O2 1.4348(14) . ?
S1 O3 1.4369(15) . ?
S1 N1 1.6122(15) . ?
S1 C6 1.7749(18) . ?
O1 C4 1.239(2) . ?
N1 H1 0.8800 . ?
N1 C1 1.476(2) . ?
N2 C4 1.344(2) . ?
N2 C5 1.460(2) . ?
N2 C8 1.467(2) . ?
C1 H1A 0.9900 . ?
C1 H1B 0.9900 . ?
C1 C2 1.513(3) . ?
C2 H2A 0.9900 . ?
C2 H2B 0.9900 . ?
C2 C3 1.534(3) . ?
C3 H3A 0.9900 . ?
C3 H3B 0.9900 . ?
C3 C4 1.515(3) . ?
C5 H5A 0.9900 . ?
C5 H5B 0.9900 . ?
C5 C6 1.530(3) . ?
C6 H6A 0.9900 . ?
C6 H6B 0.9900 . ?
C8 H8A 0.9800 . ?
C8 H8B 0.9800 . ?
C8 H8C 0.9800 . ?

loop_
_geom_torsion_atom_site_label_1
_geom_torsion_atom_site_label_2
_geom_torsion_atom_site_label_3
_geom_torsion_atom_site_label_4
_geom_torsion
_geom_torsion_site_symmetry_1
_geom_torsion_site_symmetry_2
_geom_torsion_site_symmetry_3
_geom_torsion_site_symmetry_4
_geom_torsion_publ_flag
S1 N1 C1 C2 125.04(15) . . . . ?
O2 S1 N1 C1 -2.40(17) . . . . ?
O2 S1 C6 C5 -62.10(15) . . . . ?
O3 S1 N1 C1 128.14(15) . . . . ?
O3 S1 C6 C5 170.29(13) . . . . ?
N1 S1 C6 C5 54.01(15) . . . . ?
N1 C1 C2 C3 -58.5(2) . . . . ?
N2 C5 C6 S1 -87.88(17) . . . . ?
C1 C2 C3 C4 87.67(19) . . . . ?
C2 C3 C4 O1 66.8(2) . . . . ?
C2 C3 C4 N2 -115.12(18) . . . . ?
C4 N2 C5 C6 103.20(19) . . . . ?
C5 N2 C4 O1 -173.88(16) . . . . ?
C5 N2 C4 C3 8.1(3) . . . . ?
C6 S1 N1 C1 -117.77(15) . . . . ?
C8 N2 C4 O1 -1.0(2) . . . . ?
C8 N2 C4 C3 -179.00(16) . . . . ?
C8 N2 C5 C6 -69.87(19) . . . . ?
